data_2236088
loop_
_publ_author_name
'Mesbah, Adel'
'Ibers, James A.'

_publ_section_title
;
 Caesium diuranium hexatelluride
;
_journal_coeditor_code BR2209
_journal_issue 10
_journal_name_full 'Acta Crystallographica Section E'
_journal_page_first i76
_journal_paper_doi 10.1107/S1600536812038512
_journal_volume 68
_journal_year 2012
_chemical_formula_iupac 'Cs U2 Te6'
_chemical_formula_structural 'Cs U2 Te6'
_chemical_formula_sum 'Cs Te6 U2'
_chemical_formula_weight 1374.57
_chemical_name_systematic
;
Caesium diuranium hexatelluride
;
_space_group_IT_number 63
_symmetry_cell_setting orthorhombic
_symmetry_space_group_name_Hall '-C 2c 2'
_symmetry_space_group_name_H-M 'C m c m'
_atom_sites_solution_primary direct
_atom_sites_solution_secondary difmap
_audit_creation_method SHELXL-97
_cell_angle_alpha 90.00
_cell_angle_beta 90.00
_cell_angle_gamma 90.00
_cell_formula_units_Z 2
_cell_length_a 4.2129(2)
_cell_length_b 25.6317(11)
_cell_length_c 6.0385(2)
_cell_measurement_reflns_used 2738
_cell_measurement_temperature 100(2)
_cell_measurement_theta_max 60.905
_cell_measurement_theta_min 6.358
_cell_volume 652.06(5)
_computing_cell_refinement 'SAINT (Bruker, 2009)'
_computing_data_collection 'APEX2 (Bruker, 2009)'
_computing_data_reduction 'SAINT (Bruker, 2009)'
_computing_molecular_graphics 'CrystalMaker (Palmer, 2009)'
_computing_publication_material 'SHELXL97 (Sheldrick, 2008<i>b</i>)'
_computing_structure_refinement 'SHELXL97 (Sheldrick, 2008<i>b</i>)'
_computing_structure_solution 'SHELXS97 (Sheldrick, 2008<i>b</i>)'
_diffrn_ambient_temperature 100
_diffrn_measured_fraction_theta_full 0.990
_diffrn_measured_fraction_theta_max 0.990
_diffrn_measurement_device_type 'Bruker APEXII CCD'
_diffrn_measurement_method '\f and \w'
_diffrn_radiation_monochromator graphite
_diffrn_radiation_source 'fine-focus sealed tube'
_diffrn_radiation_type MoK\a
_diffrn_radiation_wavelength 0.71073
_diffrn_reflns_av_R_equivalents 0.0316
_diffrn_reflns_av_sigmaI/netI 0.0182
_diffrn_reflns_limit_h_max 3
_diffrn_reflns_limit_h_min -5
_diffrn_reflns_limit_k_max 36
_diffrn_reflns_limit_k_min -36
_diffrn_reflns_limit_l_max 8
_diffrn_reflns_limit_l_min -8
_diffrn_reflns_number 5645
_diffrn_reflns_theta_full 30.69
_diffrn_reflns_theta_max 30.69
_diffrn_reflns_theta_min 3.18
_exptl_absorpt_coefficient_mu 40.653
_exptl_absorpt_correction_T_max 0.4823
_exptl_absorpt_correction_T_min 0.0432
_exptl_absorpt_correction_type numerical
_exptl_absorpt_process_details 'face-indexed (SADABS; Sheldrick, 2008<i>a</i>)'
_exptl_crystal_colour black
_exptl_crystal_density_diffrn 7.001
_exptl_crystal_density_method 'not measured'
_exptl_crystal_description ' needle'
_exptl_crystal_F_000 1102
_exptl_crystal_size_max 0.21
_exptl_crystal_size_mid 0.03
_exptl_crystal_size_min 0.02
_refine_diff_density_max 3.891
_refine_diff_density_min -1.873
_refine_ls_extinction_method none
_refine_ls_goodness_of_fit_ref 1.222
_refine_ls_matrix_type full
_refine_ls_number_parameters 19
_refine_ls_number_reflns 611
_refine_ls_number_restraints 0
_refine_ls_restrained_S_all 1.222
_refine_ls_R_factor_all 0.0232
_refine_ls_R_factor_gt 0.0216
_refine_ls_shift/su_max 0.002
_refine_ls_shift/su_mean 0.000
_refine_ls_structure_factor_coef Fsqd
_refine_ls_weighting_details
;
calc [1.00000]/[\s^2^(Fo^2^)+(0.0298Fo^2^)^2^]
;
_refine_ls_weighting_scheme calc
_refine_ls_wR_factor_gt 0.0528
_refine_ls_wR_factor_ref 0.0533
_reflns_number_gt 574
_reflns_number_total 611
_reflns_threshold_expression I>2\s(I)
_cod_data_source_file br2209.cif
_cod_data_source_block I
_cod_original_sg_symbol_H-M ' C m c m'
_cod_original_formula_sum 'Cs U2 Te6'
_cod_database_code 2236088
_cod_database_fobs_code 2236088

loop_
_symmetry_equiv_pos_as_xyz
'x, y, z'
'-x, -y, z+1/2'
'-x, y, -z+1/2'
'x, -y, -z'
'x+1/2, y+1/2, z'
'-x+1/2, -y+1/2, z+1/2'
'-x+1/2, y+1/2, -z+1/2'
'x+1/2, -y+1/2, -z'
'-x, -y, -z'
'x, y, -z-1/2'
'x, -y, z-1/2'
'-x, y, z'
'-x+1/2, -y+1/2, -z'
'x+1/2, y+1/2, -z-1/2'
'x+1/2, -y+1/2, z-1/2'
'-x+1/2, y+1/2, z'

loop_
_atom_site_type_symbol
_atom_site_label
_atom_site_fract_x
_atom_site_fract_y
_atom_site_fract_z
_atom_site_U_iso_or_equiv
_atom_site_adp_type
_atom_site_calc_flag
_atom_site_refinement_flags
_atom_site_occupancy
_atom_site_symmetry_multiplicity
U U1 0.0000 0.685078(14) 0.2500 0.00916(11) Uani d S 1 4
Cs Cs1 0.0000 0.49825(7) 0.2500 0.0556(7) Uani d SP 0.50 4
Te Te1 0.0000 0.116539(18) 0.00249(7) 0.01098(13) Uani d S 1 2
Te Te2 0.0000 0.27322(2) 0.2500 0.00877(14) Uani d S 1 4

loop_
_atom_site_aniso_label
_atom_site_aniso_U_11
_atom_site_aniso_U_22
_atom_site_aniso_U_33
_atom_site_aniso_U_12
_atom_site_aniso_U_13
_atom_site_aniso_U_23
U1 0.0072(2) 0.01045(17) 0.00982(17) 0.000 0.000 0.000
Cs1 0.100(2) 0.0194(9) 0.0475(12) 0.000 0.000 0.000
Te1 0.0087(3) 0.0118(2) 0.0125(2) 0.000 0.000 -0.00052(15)
Te2 0.0079(3) 0.0090(3) 0.0095(3) 0.000 0.000 0.000

loop_
_atom_type_symbol
_atom_type_description
_atom_type_scat_dispersion_real
_atom_type_scat_dispersion_imag
_atom_type_scat_source
Te Te -0.5308 1.6751 'International Tables Vol C Tables 4.2.6.8 and 6.1.1.4'
Cs Cs -0.3680 2.1192 'International Tables Vol C Tables 4.2.6.8 and 6.1.1.4'
U U -9.6767 9.6646 'International Tables Vol C Tables 4.2.6.8 and 6.1.1.4'

loop_
_geom_angle_atom_site_label_1
_geom_angle_atom_site_label_2
_geom_angle_atom_site_label_3
_geom_angle_site_symmetry_1
_geom_angle_site_symmetry_3
_geom_angle
Te2 U1 Te2 5 5_455 85.989(18)
Te2 U1 Te1 5 5_455 150.600(9)
Te2 U1 Te1 5_455 5_455 87.220(10)
Te2 U1 Te1 5 14_456 150.600(9)
Te2 U1 Te1 5_455 14_456 87.220(10)
Te1 U1 Te1 5_455 14_456 57.172(15)
Te2 U1 Te1 5 14_556 87.220(10)
Te2 U1 Te1 5_455 14_556 150.600(9)
Te1 U1 Te1 5_455 14_556 111.555(18)
Te1 U1 Te1 14_456 14_556 84.808(13)
Te2 U1 Te1 5 5 87.220(10)
Te2 U1 Te1 5_455 5 150.600(9)
Te1 U1 Te1 5_455 5 84.808(13)
Te1 U1 Te1 14_456 5 111.555(18)
Te1 U1 Te1 14_556 5 57.172(15)
Te2 U1 Te2 5 9_566 75.873(8)
Te2 U1 Te2 5_455 9_566 75.873(8)
Te1 U1 Te2 5_455 9_566 129.697(9)
Te1 U1 Te2 14_456 9_566 74.730(11)
Te1 U1 Te2 14_556 9_566 74.730(11)
Te1 U1 Te2 5 9_566 129.697(9)
Te2 U1 Te2 5 9_565 75.873(8)
Te2 U1 Te2 5_455 9_565 75.873(8)
Te1 U1 Te2 5_455 9_565 74.730(11)
Te1 U1 Te2 14_456 9_565 129.697(9)
Te1 U1 Te2 14_556 9_565 129.697(9)
Te1 U1 Te2 5 9_565 74.730(11)
Te2 U1 Te2 9_566 9_565 141.01(2)
Te2 U1 Cs1 5 . 137.005(9)
Te2 U1 Cs1 5_455 . 137.005(9)
Te1 U1 Cs1 5_455 . 55.777(9)
Te1 U1 Cs1 14_456 . 55.777(9)
Te1 U1 Cs1 14_556 . 55.777(9)
Te1 U1 Cs1 5 . 55.777(9)
Te2 U1 Cs1 9_566 . 109.494(12)
Te2 U1 Cs1 9_565 . 109.494(12)
Cs1 Cs1 Cs1 9_566 9_565 176.59(14)
Cs1 Cs1 Te1 9_566 13_455 114.23(7)
Cs1 Cs1 Te1 9_565 13_455 68.54(5)
Cs1 Cs1 Te1 9_566 6_455 68.54(5)
Cs1 Cs1 Te1 9_565 6_455 114.23(7)
Te1 Cs1 Te1 13_455 6_455 45.70(2)
Cs1 Cs1 Te1 9_566 13 114.23(7)
Cs1 Cs1 Te1 9_565 13 68.54(5)
Te1 Cs1 Te1 13_455 13 64.89(3)
Te1 Cs1 Te1 6_455 13 82.94(4)
Cs1 Cs1 Te1 9_566 6 68.54(5)
Cs1 Cs1 Te1 9_565 6 114.23(7)
Te1 Cs1 Te1 13_455 6 82.94(4)
Te1 Cs1 Te1 6_455 6 64.89(3)
Te1 Cs1 Te1 13 6 45.70(2)
Cs1 Cs1 Te1 9_566 14_556 66.56(5)
Cs1 Cs1 Te1 9_565 14_556 110.64(7)
Te1 Cs1 Te1 13_455 14_556 178.90(3)
Te1 Cs1 Te1 6_455 14_556 135.105(5)
Te1 Cs1 Te1 13 14_556 115.619(7)
Te1 Cs1 Te1 6 14_556 98.104(9)
Cs1 Cs1 Te1 9_566 5 110.64(7)
Cs1 Cs1 Te1 9_565 5 66.56(5)
Te1 Cs1 Te1 13_455 5 135.105(5)
Te1 Cs1 Te1 6_455 5 178.90(3)
Te1 Cs1 Te1 13 5 98.104(9)
Te1 Cs1 Te1 6 5 115.619(7)
Te1 Cs1 Te1 14_556 5 44.08(2)
Cs1 Cs1 Te1 9_566 14_456 66.56(5)
Cs1 Cs1 Te1 9_565 14_456 110.64(7)
Te1 Cs1 Te1 13_455 14_456 115.619(7)
Te1 Cs1 Te1 6_455 14_456 98.104(9)
Te1 Cs1 Te1 13 14_456 178.90(3)
Te1 Cs1 Te1 6 14_456 135.105(5)
Te1 Cs1 Te1 14_556 14_456 63.86(3)
Te1 Cs1 Te1 5 14_456 80.85(4)
Cs1 Cs1 Te1 9_566 5_455 110.64(7)
Cs1 Cs1 Te1 9_565 5_455 66.56(5)
Te1 Cs1 Te1 13_455 5_455 98.104(9)
Te1 Cs1 Te1 6_455 5_455 115.619(7)
Te1 Cs1 Te1 13 5_455 135.105(5)
Te1 Cs1 Te1 6 5_455 178.90(3)
Te1 Cs1 Te1 14_556 5_455 80.85(4)
Te1 Cs1 Te1 5 5_455 63.86(3)
Te1 Cs1 Te1 14_456 5_455 44.08(2)
Cs1 Cs1 Cs1 9_566 1_455 90.0
Cs1 Cs1 Cs1 9_565 1_455 90.0
Te1 Cs1 Cs1 13_455 1_455 57.556(13)
Te1 Cs1 Cs1 6_455 1_455 57.556(13)
Te1 Cs1 Cs1 13 1_455 122.442(13)
Te1 Cs1 Cs1 6 1_455 122.442(13)
Te1 Cs1 Cs1 14_556 1_455 121.930(13)
Te1 Cs1 Cs1 5 1_455 121.930(13)
Te1 Cs1 Cs1 14_456 1_455 58.072(13)
Te1 Cs1 Cs1 5_455 1_455 58.072(13)
Cs1 Cs1 Cs1 9_566 1_655 90.0
Cs1 Cs1 Cs1 9_565 1_655 90.0
Te1 Cs1 Cs1 13_455 1_655 122.442(13)
Te1 Cs1 Cs1 6_455 1_655 122.442(13)
Te1 Cs1 Cs1 13 1_655 57.556(13)
Te1 Cs1 Cs1 6 1_655 57.556(13)
Te1 Cs1 Cs1 14_556 1_655 58.072(13)
Te1 Cs1 Cs1 5 1_655 58.072(13)
Te1 Cs1 Cs1 14_456 1_655 121.930(13)
Te1 Cs1 Cs1 5_455 1_655 121.930(13)
Cs1 Cs1 Cs1 1_455 1_655 180.0
Te1 Te1 Te1 10_556 10 180.00(3)
Te1 Te1 U1 10_556 5_545 61.414(8)
Te1 Te1 U1 10 5_545 118.586(8)
Te1 Te1 U1 10_556 5_445 61.414(8)
Te1 Te1 U1 10 5_445 118.586(8)
U1 Te1 U1 5_545 5_445 84.806(13)
Te1 Te1 Cs1 10_556 13_455 112.848(11)
Te1 Te1 Cs1 10 13_455 67.152(11)
U1 Te1 Cs1 5_545 13_455 165.69(2)
U1 Te1 Cs1 5_445 13_455 104.208(12)
Te1 Te1 Cs1 10_556 13 112.848(11)
Te1 Te1 Cs1 10 13 67.152(11)
U1 Te1 Cs1 5_545 13 104.208(12)
U1 Te1 Cs1 5_445 13 165.69(2)
Cs1 Te1 Cs1 13_455 13 64.89(3)
Te1 Te1 Cs1 10_556 5_445 67.961(10)
Te1 Te1 Cs1 10 5_445 112.039(10)
U1 Te1 Cs1 5_545 5_445 127.246(13)
U1 Te1 Cs1 5_445 5_445 83.80(2)
Cs1 Te1 Cs1 13_455 5_445 44.895(5)
Cs1 Te1 Cs1 13 5_445 81.896(9)
Te1 Te1 Cs1 10_556 5_545 67.961(10)
Te1 Te1 Cs1 10 5_545 112.039(10)
U1 Te1 Cs1 5_545 5_545 83.80(2)
U1 Te1 Cs1 5_445 5_545 127.246(13)
Cs1 Te1 Cs1 13_455 5_545 81.896(9)
Cs1 Te1 Cs1 13 5_545 44.895(5)
Cs1 Te1 Cs1 5_445 5_545 63.86(3)
U1 Te2 U1 5_445 5_545 85.992(18)
U1 Te2 U1 5_445 9_566 104.126(8)
U1 Te2 U1 5_545 9_566 104.126(8)
U1 Te2 U1 5_445 9_565 104.126(8)
U1 Te2 U1 5_545 9_565 104.126(8)
U1 Te2 U1 9_566 9_565 141.01(2)

loop_
_geom_bond_atom_site_label_1
_geom_bond_atom_site_label_2
_geom_bond_site_symmetry_2
_geom_bond_distance
U1 Te2 5 3.0890(5)
U1 Te2 5_455 3.0890(5)
U1 Te1 5_455 3.1237(4)
U1 Te1 14_456 3.1237(4)
U1 Te1 14_556 3.1237(4)
U1 Te1 5 3.1237(4)
U1 Te2 9_566 3.2028(3)
U1 Te2 9_565 3.2028(3)
U1 Cs1 . 4.7888(19)
Cs1 Cs1 9_566 3.02059(15)
Cs1 Cs1 9_565 3.02059(15)
Cs1 Te1 13_455 3.9266(14)
Cs1 Te1 6_455 3.9266(14)
Cs1 Te1 13 3.9266(14)
Cs1 Te1 6 3.9266(14)
Cs1 Te1 14_556 3.9830(15)
Cs1 Te1 5 3.9830(15)
Cs1 Te1 14_456 3.9830(15)
Cs1 Te1 5_455 3.9830(15)
Cs1 Cs1 1_455 4.2129(2)
Cs1 Cs1 1_655 4.2129(2)
Te1 Te1 10_556 2.9892(8)
Te1 Te1 10 3.0493(8)
Te1 U1 5_545 3.1237(4)
Te1 U1 5_445 3.1237(4)
Te1 Cs1 13_455 3.9265(14)
Te1 Cs1 13 3.9265(14)
Te1 Cs1 5_445 3.9830(15)
Te1 Cs1 5_545 3.9830(15)
Te2 U1 5_445 3.0889(5)
Te2 U1 5_545 3.0889(5)
Te2 U1 9_566 3.2028(3)
Te2 U1 9_565 3.2028(3)
